data_4030447
loop_
_publ_author_name
'Desmarteau, D. D.'
'Zuberi, S. S.'
'Pennington, W. T.'
'Randolph, B. B.'

_publ_section_title
;
 Structural studies of silver (I) salts of the cyclic sulfonimides
 (CF2)n(SO2)2NH (n = 3, 4)
;
_journal_name_full 'European Journal of Solid State and Inorganic Chemistry'
_journal_page_first 777
_journal_page_last 789
_journal_volume 29
_journal_year 1992
_chemical_formula_sum 'C3 H2 Ag F6 N O5 S2'
_chemical_formula_weight 418.05
_space_group_IT_number 11
_symmetry_cell_setting monoclinic
_symmetry_Int_Tables_number 11
_symmetry_space_group_name_Hall '-P 2yb'
_symmetry_space_group_name_H-M 'P 1 21/m 1'
_cell_angle_alpha 90
_cell_angle_beta 94.06(7)
_cell_angle_gamma 90
_cell_formula_units_Z 2
_cell_length_a 10.904(9)
_cell_length_b 8.489(7)
_cell_length_c 5.560(5)
_cell_volume 513.4(8)
_diffrn_ambient_temperature 294
_diffrn_radiation_probe x-ray
_diffrn_radiation_type MoK\a
_diffrn_radiation_wavelength 0.71069
_exptl_absorpt_coefficient_mu 2.44
_exptl_crystal_density_diffrn 2.70
_exptl_crystal_F_000 400
_refine_ls_number_reflns 937
_refine_ls_R_factor_gt 0.0544
_refine_ls_wR_factor_gt 0.0730
_cod_data_source_file EJSSIC-1992-29-777-789-1.cif
_cod_data_source_block 1
_cod_original_sg_symbol_H-M 'P 21/m'
_cod_database_code 4030447

loop_
_symmetry_equiv_pos_site_id
_symmetry_equiv_pos_as_xyz
1 x,y,z
2 -x,1/2+y,-z
3 -x,-y,-z
4 x,1/2-y,z

loop_
_atom_site_label
_atom_site_type_symbol
_atom_site_thermal_displace_type
_atom_site_fract_x
_atom_site_fract_y
_atom_site_fract_z
_atom_site_occupancy
_atom_site_U_iso_or_equiv
Ag Ag Uiso 0.00220(10) 0.25000 0.18840(10) 1.000 0.0390(10)
S S Uiso 0.17110(10) 0.08740(10) 0.6539(2) 1.000 0.0250(10)
F1 F Uiso 0.3772(3) 0.0809(4) 0.4516(6) 1.000 0.0420(10)
F2 F Uiso 0.3836(4) -0.0261(5) 0.8070(7) 1.000 0.0550(10)
F3 F Uiso 0.3721(7) 0.25000 1.0231(9) 1.000 0.062(2)
F4 F Uiso 0.5150(5) 0.25000 0.769(2) 1.000 0.069(2)
O1 O Uiso 0.1357(4) 0.0761(5) 0.8941(7) 1.000 0.0420(10)
O2 O Uiso 0.1381(4) -0.0388(4) 0.4925(8) 1.000 0.0420(10)
O3 O Uiso -0.1646(6) 0.25000 -0.0760(10) 1.000 0.041(2)
C1 C Uiso 0.3401(5) 0.0963(6) 0.6760(10) 1.000 0.033(2)
N1 C Uiso 0.1366(5) 0.25000 0.5180(10) 1.000 0.023(2)
C2 C Uiso 0.3941(8) 0.25000 0.791(2) 1.000 0.040(2)

loop_
_atom_type_symbol
_atom_type_description
_atom_type_scat_dispersion_real
_atom_type_scat_dispersion_imag
_atom_type_scat_source
C C 0.0033 0.0016 ' International Tables Vol C Tables 4.2.6.8 and 6.1.1.4'
Ag Ag -0.8971 1.1015 ' International Tables Vol C Tables 4.2.6.8 and 6.1.1.4'
F F 0.0171 0.0103 ' International Tables Vol C Tables 4.2.6.8 and 6.1.1.4'
O O 0.0106 0.0060 ' International Tables Vol C Tables 4.2.6.8 and 6.1.1.4'
S S 0.1246 0.1234 ' International Tables Vol C Tables 4.2.6.8 and 6.1.1.4'

loop_
_geom_angle_atom_site_label_1
_geom_angle_atom_site_label_2
_geom_angle_atom_site_label_3
_geom_angle
_geom_angle_site_symmetry_1
_geom_angle_site_symmetry_3
_geom_angle_publ_flag
O3 Ag N1 166.7(2) . . yes
O1 Ag O3 92.83(17) 1_554 . yes
O1 Ag O3 92.83(17) 4_554 . yes
O1 Ag N1 98.31(16) 1_554 . yes
O1 Ag N1 98.31(16) 4_554 . yes
O1 Ag O1 66.17(15) 1_554 4_554 yes
O1 S O2 117.9(3) . . yes
O1 S C1 106.1(3) . . yes
O1 S N1 115.5(3) . . yes
O2 S C1 106.2(3) . . yes
O2 S N1 108.0(3) . . yes
C1 S N1 101.3(3) . . yes
Ag O1 S 136.6(3) 1_556 . yes
S C1 F1 107.4(4) . . yes
S C1 F2 108.6(4) . . yes
S C1 C2 114.3(4) . . yes
F1 C1 F2 108.2(4) . . yes
F1 C1 C2 109.5(5) . . yes
F2 C1 C2 108.6(5) . . yes
Ag N1 S 119.84(19) . . yes
Ag N1 S 119.84(19) . 4_555 yes
S N1 S 118.6(4) . 4_555 yes
F3 C2 F4 109.7(9) . . yes
F3 C2 C1 108.1(5) . . yes
F3 C2 C1 108.1(5) . 4_555 yes
F4 C2 C1 108.1(5) . . yes
F4 C2 C1 108.1(5) . 4_555 yes
C1 C2 C1 114.6(7) . 4_555 no

loop_
_geom_bond_atom_site_label_1
_geom_bond_atom_site_label_2
_geom_bond_distance
_geom_bond_site_symmetry_2
_geom_bond_publ_flag
Ag O3 2.256(7) . yes
Ag N1 2.264(6) . yes
Ag O1 2.704(5) 1_554 yes
Ag O1 2.704(5) 4_554 yes
S O1 1.419(4) . yes
S O2 1.427(4) . yes
S C1 1.840(6) . yes
S N1 1.605(3) . yes
F1 C1 1.345(7) . yes
F2 C1 1.337(7) . yes
F3 C2 1.329(12) . yes
F4 C2 1.333(10) . yes
C1 C2 1.551(8) . no

loop_
_geom_torsion_atom_site_label_1
_geom_torsion_atom_site_label_2
_geom_torsion_atom_site_label_3
_geom_torsion_atom_site_label_4
_geom_torsion
_geom_torsion_site_symmetry_1
_geom_torsion_site_symmetry_4
_geom_torsion_publ_flag
O1 Ag N1 S -64.1(3) 1_554 . no
O1 Ag N1 S -131.1(3) 4_554 . no
O2 S O1 Ag -122.7(3) . 1_556 no
C1 S O1 Ag 118.5(3) . 1_556 no
N1 S O1 Ag 7.1(5) . 1_556 no
O1 S C1 F1 170.1(3) . . no
O1 S C1 F2 53.3(4) . . no
O1 S C1 C2 -68.2(6) . . no
O2 S C1 F1 43.8(4) . . no
O2 S C1 F2 -73.0(4) . . no
O2 S C1 C2 165.5(5) . . no
N1 S C1 F1 -69.0(4) . . no
N1 S C1 F2 174.3(4) . . no
N1 S C1 C2 52.8(6) . . no
O1 S N1 Ag -116.0(3) . . no
O1 S N1 S 49.0(5) . 4_555 no
O2 S N1 Ag 18.4(4) . . no
O2 S N1 S -176.6(3) . 4_555 no
C1 S N1 Ag 129.8(3) . . no
C1 S N1 S -65.2(4) . 4_555 no
S C1 C2 F3 68.9(7) . . no
S C1 C2 F4 -172.4(6) . . no
S C1 C2 C1 -51.7(8) . 4_555 no
F1 C1 C2 F3 -170.5(6) . . no
F1 C1 C2 F4 -51.8(9) . . no
F1 C1 C2 C1 68.9(7) . 4_555 no
F2 C1 C2 F3 -52.6(7) . . no
F2 C1 C2 F4 66.1(9) . . no
F2 C1 C2 C1 -173.2(6) . 4_555 no
